data_4113011
loop_
_publ_author_name
'Jennifer R. Krumper'
'Michael Gerisch'
'Alessandra Magistrato'
'Ursula Rothlisberger'
'Robert G. Bergman'
'T. Don Tilley'

_publ_section_title
;
 Unusual Ar-H/Rh-H JHH NMR Coupling in Complexes of Rhodium(III):
 Experimental Evidence and Theoretical Support for an \h1-Arene Structure
;
_journal_name_full 'Journal of the American Chemical Society'
_journal_page_first 12492
_journal_page_last 12502
_journal_paper_doi 10.1021/ja047665b
_journal_volume 126
_journal_year 2004
_chemical_formula_moiety 'C20 H29 Cl2 N2 O2 Rh '
_chemical_formula_sum 'C20 H29 Cl2 N2 O2 Rh'
_chemical_formula_weight 503.27
_space_group_IT_number 19
_symmetry_cell_setting orthorhombic
_symmetry_Int_Tables_number 19
_symmetry_space_group_name_Hall 'P 2ac 2ab'
_symmetry_space_group_name_H-M 'P 21 21 21'
_audit_creation_date 'Thu Apr 29 13:46:37 2004'
_audit_creation_method 'by teXsan'
_cell_angle_alpha 90
_cell_angle_beta 90
_cell_angle_gamma 90
_cell_formula_units_Z 4
_cell_length_a 12.0307(7)
_cell_length_b 12.9556(7)
_cell_length_c 13.9502(8)
_cell_measurement_reflns_used 4581
_cell_measurement_temperature 156.2
_cell_measurement_theta_max 22.5
_cell_measurement_theta_min 1.8
_cell_volume 2174.3(2)
_computing_cell_refinement 'Bruker-AXS SAINT v6.40'
_computing_data_collection 'Bruker-AXS SMART v5.054'
_computing_data_reduction 'Bruker-AXS SAINT v6.40'
_computing_publication_material teXsan
_computing_structure_refinement teXsan
_computing_structure_solution SIR92
_diffrn_measured_fraction_theta_full 1.6903
_diffrn_measured_fraction_theta_max 1.6903
_diffrn_measurement_device_type 'Bruker SMART 1000'
_diffrn_measurement_method /w-scans
_diffrn_radiation_type 'Mo K\a'
_diffrn_radiation_wavelength 0.7107
_diffrn_reflns_av_R_equivalents 0.034
_diffrn_reflns_limit_h_max 13
_diffrn_reflns_limit_h_min 0
_diffrn_reflns_limit_k_max 15
_diffrn_reflns_limit_k_min 0
_diffrn_reflns_limit_l_max 16
_diffrn_reflns_limit_l_min -16
_diffrn_reflns_number 3600
_diffrn_reflns_theta_full 24.69
_diffrn_reflns_theta_max 24.69
_exptl_absorpt_coefficient_mu 1.046
_exptl_absorpt_correction_type none
_exptl_crystal_colour orange
_exptl_crystal_density_diffrn 1.537
_exptl_crystal_description tablet
_exptl_crystal_F_000 1032.00
_exptl_crystal_size_max 0.200
_exptl_crystal_size_mid 0.120
_exptl_crystal_size_min 0.120
_refine_diff_density_max 0.36
_refine_diff_density_min -0.25
_refine_ls_extinction_method none
_refine_ls_goodness_of_fit_ref 0.795
_refine_ls_hydrogen_treatment constr
_refine_ls_number_parameters 247
_refine_ls_number_reflns 2923
_refine_ls_R_factor_gt 0.0204
_refine_ls_shift/su_max 0.0006
_refine_ls_structure_factor_coef F
_refine_ls_weighting_details 'w = 1/[\s^2^(Fo) + 0.00022|Fo|^2^]'
_refine_ls_weighting_scheme calc
_refine_ls_wR_factor_ref 0.0219
_reflns_number_gt 2923
_reflns_number_total 3580
_reflns_threshold_expression F^2^>3.0\s(F^2^)
_cod_data_source_file ja047665bsi20040430_054456.cif
_cod_data_source_block Jen_Krumper's_hopeful_H-bo
_cod_original_sg_symbol_H-M 'P 21 21 21 '
_cod_original_formula_sum 'C20 H29 Cl2 N2 O2 Rh '
_cod_database_code 4113011

loop_
_symmetry_equiv_pos_as_xyz
x,y,z
1/2-x,-y,1/2+z
1/2+x,1/2-y,-z
-x,1/2+y,1/2-z

loop_
_atom_site_label
_atom_site_type_symbol
_atom_site_fract_x
_atom_site_fract_y
_atom_site_fract_z
_atom_site_U_iso_or_equiv
_atom_site_adp_type
_atom_site_occupancy
_atom_site_calc_flag
Rh1 Rh 0.17720(2) 0.21656(2) 0.25650(2) 0.01878(6) Uani 1.00 d
Cl1 Cl -0.00442(6) 0.21649(8) 0.31867(5) 0.0252(2) Uani 1.00 d
Cl2 Cl 0.35352(6) 0.21043(8) 0.18779(5) 0.0279(2) Uani 1.00 d
O1 O 0.0617(2) 0.4402(2) 0.0637(2) 0.0320(8) Uani 1.00 d
O2 O 0.2713(2) 0.0797(2) 0.5192(1) 0.0265(7) Uani 1.00 d
N1 N 0.1228(2) 0.3009(2) 0.1432(2) 0.0212(8) Uani 1.00 d
N2 N 0.2263(2) 0.1286(2) 0.3708(2) 0.0193(8) Uani 1.00 d
C1 C 0.1119(3) 0.2633(3) 0.0429(2) 0.027(1) Uani 1.00 d
C2 C 0.0826(3) 0.3636(3) -0.0109(2) 0.033(1) Uani 1.00 d
C3 C 0.0931(3) 0.3959(3) 0.1467(2) 0.026(1) Uani 1.00 d
C4 C 0.0938(3) 0.4616(3) 0.2351(3) 0.031(1) Uani 1.00 d
C5 C 0.2011(3) 0.4420(3) 0.2900(2) 0.0265(10) Uani 1.00 d
C6 C 0.3023(3) 0.4806(2) 0.2582(3) 0.0298(10) Uani 1.00 d
C7 C 0.3984(3) 0.4481(3) 0.3048(3) 0.031(1) Uani 1.00 d
C8 C 0.3989(3) 0.3762(3) 0.3791(2) 0.024(1) Uani 1.00 d
C9 C 0.2961(3) 0.3413(3) 0.4124(2) 0.0222(10) Uani 1.00 d
C10 C 0.1986(3) 0.3771(3) 0.3694(2) 0.0238(10) Uani 1.00 d
C11 C 0.2859(3) 0.2602(3) 0.4899(2) 0.028(1) Uani 1.00 d
C12 C 0.2605(3) 0.1553(3) 0.4541(2) 0.0212(10) Uani 1.00 d
C13 C 0.2203(3) -0.0116(3) 0.4765(2) 0.030(1) Uani 1.00 d
C14 C 0.2155(3) 0.0139(3) 0.3695(2) 0.0230(10) Uani 1.00 d
C15 C 0.0296(3) 0.1764(3) 0.0305(3) 0.036(1) Uani 1.00 d
C16 C -0.0852(3) 0.2016(4) 0.0653(3) 0.046(1) Uani 1.00 d
C17 C 0.3097(4) 0.5527(3) 0.1729(3) 0.051(1) Uani 1.00 d
C18 C 0.5064(3) 0.3376(3) 0.4189(2) 0.035(1) Uani 1.00 d
C19 C 0.3078(3) -0.0341(3) 0.3106(2) 0.033(1) Uani 1.00 d
C20 C 0.2913(3) -0.1499(3) 0.2954(3) 0.041(1) Uani 1.00 d
H1 H 0.1827 0.2402 0.0216 0.0329 Uiso 1.00 calc
H2 H 0.0181 0.3540 -0.0493 0.0399 Uiso 1.00 calc
H3 H 0.1428 0.3846 -0.0505 0.0399 Uiso 1.00 calc
H4 H 0.0896 0.5323 0.2176 0.0377 Uiso 1.00 calc
H5 H 0.0320 0.4443 0.2743 0.0377 Uiso 1.00 calc
H6 H 0.4674 0.4764 0.2849 0.0375 Uiso 1.00 calc
H7 H 0.1288 0.3567 0.3951 0.0285 Uiso 1.00 calc
H8 H 0.3542 0.2574 0.5239 0.0340 Uiso 1.00 calc
H9 H 0.2281 0.2804 0.5323 0.0340 Uiso 1.00 calc
H10 H 0.2645 -0.0711 0.4876 0.0356 Uiso 1.00 calc
H11 H 0.1478 -0.0225 0.5015 0.0356 Uiso 1.00 calc
H12 H 0.1452 -0.0052 0.3440 0.0276 Uiso 1.00 calc
H13 H 0.0253 0.1599 -0.0358 0.0430 Uiso 1.00 calc
H14 H 0.0559 0.1182 0.0651 0.0430 Uiso 1.00 calc
H15 H -0.1357 0.1505 0.0431 0.0556 Uiso 1.00 calc
H16 H -0.0856 0.2029 0.1333 0.0556 Uiso 1.00 calc
H17 H -0.1068 0.2672 0.0413 0.0556 Uiso 1.00 calc
H18 H 0.3832 0.5791 0.1680 0.0611 Uiso 1.00 calc
H19 H 0.2917 0.5160 0.1161 0.0611 Uiso 1.00 calc
H20 H 0.2591 0.6082 0.1811 0.0611 Uiso 1.00 calc
H21 H 0.5648 0.3827 0.4003 0.0418 Uiso 1.00 calc
H22 H 0.5020 0.3353 0.4868 0.0418 Uiso 1.00 calc
H23 H 0.5207 0.2703 0.3948 0.0418 Uiso 1.00 calc
H24 H 0.3100 -0.0012 0.2497 0.0393 Uiso 1.00 calc
H25 H 0.3764 -0.0235 0.3428 0.0393 Uiso 1.00 calc
H26 H 0.2240 -0.1613 0.2614 0.0487 Uiso 1.00 calc
H27 H 0.3518 -0.1767 0.2595 0.0487 Uiso 1.00 calc
H28 H 0.2878 -0.1835 0.3558 0.0487 Uiso 1.00 calc
H29 H 0.148(3) 0.123(2) 0.206(2) 0.0333 Uiso 1.00 calc

loop_
_atom_site_aniso_label
_atom_site_aniso_U_11
_atom_site_aniso_U_22
_atom_site_aniso_U_33
_atom_site_aniso_U_12
_atom_site_aniso_U_13
_atom_site_aniso_U_23
Rh1 0.0215(1) 0.0187(1) 0.0162(1) 0.0017(1) 0.0000(1) 0.0000(1)
Cl1 0.0230(4) 0.0288(5) 0.0236(4) -0.0024(5) 0.0020(3) 0.0006(5)
Cl2 0.0267(5) 0.0328(5) 0.0242(4) 0.0039(5) 0.0060(3) 0.0003(5)
O1 0.046(2) 0.026(2) 0.024(1) 0.012(1) -0.007(1) 0.006(1)
O2 0.030(1) 0.028(2) 0.021(1) 0.001(1) -0.004(1) 0.008(1)
N1 0.023(1) 0.022(2) 0.019(1) 0.004(1) -0.000(1) 0.002(1)
N2 0.022(2) 0.019(2) 0.017(1) -0.000(1) 0.005(1) 0.001(1)
C1 0.031(2) 0.029(2) 0.022(2) 0.006(2) 0.000(2) -0.002(2)
C2 0.043(2) 0.036(2) 0.020(2) 0.010(2) -0.002(2) 0.002(2)
C3 0.021(2) 0.033(2) 0.024(2) 0.001(2) -0.003(2) 0.003(2)
C4 0.037(2) 0.025(2) 0.032(2) 0.008(2) -0.005(2) -0.005(2)
C5 0.038(2) 0.014(2) 0.028(2) 0.008(2) -0.000(2) -0.005(1)
C6 0.040(2) 0.022(2) 0.028(2) -0.003(2) -0.000(2) -0.002(2)
C7 0.034(2) 0.029(2) 0.031(2) -0.015(2) 0.007(2) -0.007(2)
C8 0.027(2) 0.026(2) 0.020(2) -0.006(2) -0.004(2) -0.004(2)
C9 0.026(2) 0.024(2) 0.017(2) -0.003(2) -0.001(1) -0.005(2)
C10 0.027(2) 0.022(2) 0.022(2) -0.000(2) 0.001(2) -0.006(2)
C11 0.026(2) 0.036(2) 0.023(2) -0.003(2) -0.002(1) 0.002(2)
C12 0.016(2) 0.026(2) 0.022(2) -0.001(2) 0.003(2) 0.003(2)
C13 0.036(2) 0.021(2) 0.032(2) 0.004(2) 0.001(2) 0.004(2)
C14 0.024(2) 0.023(2) 0.021(2) 0.001(2) 0.000(2) 0.001(2)
C15 0.039(2) 0.038(2) 0.030(2) -0.001(2) -0.008(2) 0.000(2)
C16 0.042(2) 0.062(3) 0.035(2) -0.009(2) -0.003(2) -0.000(2)
C17 0.063(3) 0.042(3) 0.048(2) -0.010(3) -0.007(2) 0.020(2)
C18 0.026(2) 0.050(3) 0.028(2) -0.006(2) -0.001(2) 0.001(2)
C19 0.041(3) 0.025(2) 0.031(2) 0.005(2) 0.006(2) 0.005(2)
C20 0.058(3) 0.030(2) 0.034(2) 0.004(2) 0.015(2) 0.004(2)

loop_
_atom_type_symbol
_atom_type_description
_atom_type_scat_dispersion_real
_atom_type_scat_dispersion_imag
_atom_type_scat_source
Rh Rh -1.118 0.919
;International Tables for Crystallography
(1992, Vol. C, Tables 4.2.6.8 and 6.1.1.1)
;
Cl Cl 0.148 0.159
;International Tables for Crystallography
(1992, Vol. C, Tables 4.2.6.8 and 6.1.1.1)
;
O O 0.011 0.006
;International Tables for Crystallography
(1992, Vol. C, Tables 4.2.6.8 and 6.1.1.1)
;
N N 0.006 0.003
;International Tables for Crystallography
(1992, Vol. C, Tables 4.2.6.8 and 6.1.1.1)
;
C C 0.003 0.002
;International Tables for Crystallography
(1992, Vol. C, Tables 4.2.6.8 and 6.1.1.1)
;
H H 0.000 0.000
;International Tables for Crystallography
(1992, Vol. C, Table 6.1.1.2)
;

loop_
_geom_angle_atom_site_label_1
_geom_angle_atom_site_label_2
_geom_angle_atom_site_label_3
_geom_angle
_geom_angle_publ_flag
CL1 RH1 CL2 176.68(3) ?
CL1 RH1 N1 89.31(7) ?
CL1 RH1 N2 88.89(7) ?
CL2 RH1 N1 89.51(7) ?
CL2 RH1 N2 92.22(7) ?
N1 RH1 N2 177.8(1) ?
C2 O1 C3 105.9(3) ?
C12 O2 C13 105.9(2) ?
RH1 N1 C1 125.8(2) ?
RH1 N1 C3 125.2(2) ?
C1 N1 C3 109.0(3) ?
RH1 N2 C12 130.5(2) ?
RH1 N2 C14 121.4(2) ?
C12 N2 C14 107.9(3) ?
N1 C1 C2 101.7(3) ?
N1 C1 C15 114.2(3) ?
C2 C1 C15 115.0(3) ?
O1 C2 C1 105.4(3) ?
O1 C3 N1 117.1(3) ?
O1 C3 C4 117.9(3) ?
N1 C3 C4 125.0(3) ?
C3 C4 C5 108.9(3) ?
C4 C5 C6 121.5(3) ?
C4 C5 C10 118.9(3) ?
C6 C5 C10 119.4(3) ?
C5 C6 C7 118.0(3) ?
C5 C6 C17 121.7(3) ?
C7 C6 C17 120.3(3) ?
C6 C7 C8 123.6(3) ?
C7 C8 C9 117.4(3) ?
C7 C8 C18 120.3(3) ?
C9 C8 C18 122.4(3) ?
C8 C9 C10 119.6(3) ?
C8 C9 C11 122.3(3) ?
C10 C9 C11 118.0(3) ?
C5 C10 C9 121.6(3) ?
C9 C11 C12 114.4(3) ?
O2 C12 N2 116.6(3) ?
O2 C12 C11 114.9(3) ?
N2 C12 C11 128.4(3) ?
O2 C13 C14 103.9(3) ?
N2 C14 C13 101.5(3) ?
N2 C14 C19 110.6(3) ?
C13 C14 C19 114.4(3) ?
C1 C15 C16 113.9(3) ?
C14 C19 C20 112.5(3) ?
CL1 RH1 H29 87.276 no
CL2 RH1 H29 89.613 no
N1 RH1 H29 89.498 no
N2 RH1 H29 89.138 no
N1 C1 H1 108.518 no
C2 C1 H1 108.528 no
C15 C1 H1 108.521 no
O1 C2 H2 110.483 no
O1 C2 H3 110.475 no
C1 C2 H2 110.503 no
C1 C2 H3 110.499 no
H2 C2 H3 109.457 no
C3 C4 H4 109.601 no
C3 C4 H5 109.607 no
C5 C4 H4 109.604 no
C5 C4 H5 109.612 no
H4 C4 H5 109.456 no
C6 C7 H6 118.184 no
C8 C7 H6 118.179 no
C5 C10 H7 119.189 no
C9 C10 H7 119.192 no
C9 C11 H8 108.231 no
C9 C11 H9 108.238 no
C12 C11 H8 108.212 no
C12 C11 H9 108.226 no
H8 C11 H9 109.460 no
O2 C13 H10 110.867 no
O2 C13 H11 110.865 no
C14 C13 H10 110.852 no
C14 C13 H11 110.852 no
H10 C13 H11 109.461 no
N2 C14 H12 109.998 no
C13 C14 H12 110.008 no
C19 C14 H12 110.000 no
C1 C15 H13 108.363 no
C1 C15 H14 108.365 no
C16 C15 H13 108.357 no
C16 C15 H14 108.350 no
H13 C15 H14 109.459 no
C15 C16 H15 109.468 no
C15 C16 H16 109.472 no
C15 C16 H17 109.464 no
H15 C16 H16 109.477 no
H15 C16 H17 109.470 no
H16 C16 H17 109.477 no
C6 C17 H18 109.467 no
C6 C17 H19 109.477 no
C6 C17 H20 109.472 no
H18 C17 H19 109.467 no
H18 C17 H20 109.465 no
H19 C17 H20 109.479 no
C8 C18 H21 109.476 no
C8 C18 H22 109.470 no
C8 C18 H23 109.468 no
H21 C18 H22 109.476 no
H21 C18 H23 109.472 no
H22 C18 H23 109.465 no
C14 C19 H24 108.698 no
C14 C19 H25 108.696 no
C20 C19 H24 108.702 no
C20 C19 H25 108.704 no
H24 C19 H25 109.460 no
C19 C20 H26 109.478 no
C19 C20 H27 109.477 no
C19 C20 H28 109.475 no
H26 C20 H27 109.468 no
H26 C20 H28 109.463 no
H27 C20 H28 109.466 no

loop_
_geom_bond_atom_site_label_1
_geom_bond_atom_site_label_2
_geom_bond_distance
_geom_bond_publ_flag
RH1 CL1 2.3509(7) yes
RH1 CL2 2.3291(8) yes
RH1 N1 2.029(3) yes
RH1 N2 2.046(3) yes
O1 C2 1.460(4) yes
O1 C3 1.347(4) yes
O2 C12 1.343(4) yes
O2 C13 1.459(4) yes
N1 C1 1.487(4) yes
N1 C3 1.283(5) yes
N2 C12 1.281(4) yes
N2 C14 1.491(4) yes
C1 C2 1.542(5) yes
C1 C15 1.509(5) yes
C3 C4 1.498(5) yes
C4 C5 1.523(5) yes
C5 C6 1.388(5) yes
C5 C10 1.391(5) yes
C6 C7 1.392(5) yes
C6 C17 1.516(5) yes
C7 C8 1.393(5) yes
C8 C9 1.396(5) yes
C8 C18 1.493(5) yes
C9 C10 1.397(5) yes
C9 C11 1.513(5) yes
C11 C12 1.480(5) yes
C13 C14 1.530(5) yes
C14 C19 1.515(5) yes
C15 C16 1.499(6) yes
C19 C20 1.527(5) yes
RH1 H29 1.452 no
C1 H1 0.950 no
C2 H2 0.950 no
C2 H3 0.950 no
C4 H4 0.950 no
C4 H5 0.950 no
C7 H6 0.950 no
C10 H7 0.950 no
C11 H8 0.950 no
C11 H9 0.950 no
C13 H10 0.950 no
C13 H11 0.950 no
C14 H12 0.950 no
C15 H13 0.950 no
C15 H14 0.950 no
C16 H15 0.950 no
C16 H16 0.950 no
C16 H17 0.950 no
C17 H18 0.950 no
C17 H19 0.950 no
C17 H20 0.950 no
C18 H21 0.950 no
C18 H22 0.950 no
C18 H23 0.950 no
C19 H24 0.950 no
C19 H25 0.950 no
C20 H26 0.950 no
C20 H27 0.950 no
C20 H28 0.950 no

loop_
_geom_contact_atom_site_label_1
_geom_contact_atom_site_label_2
_geom_contact_distance
_geom_contact_site_symmetry_2
CL1 C4 3.554(4) 4_545
O1 C13 3.495(4) 4_555
O1 C8 3.537(4) 2_564
O1 C14 3.592(4) 4_555
O2 C18 3.471(4) 3_456
C2 C7 3.551(5) 2_564
C12 C18 3.535(5) 3_456

loop_
_geom_torsion_atom_site_label_1
_geom_torsion_atom_site_label_2
_geom_torsion_atom_site_label_3
_geom_torsion_atom_site_label_4
_geom_torsion
_geom_torsion_site_symmetry_1
_geom_torsion_site_symmetry_2
_geom_torsion_site_symmetry_3
_geom_torsion_site_symmetry_4
_geom_torsion_publ_flag
RH1 N1 C1 C2 -172.9(2) 1_555 1_555 1_555 1_555 yes
RH1 N1 C1 C15 62.6(4) 1_555 1_555 1_555 1_555 yes
RH1 N1 C3 O1 178.5(2) 1_555 1_555 1_555 1_555 yes
RH1 N1 C3 C4 0.3(5) 1_555 1_555 1_555 1_555 yes
RH1 N2 C12 O2 170.4(2) 1_555 1_555 1_555 1_555 yes
RH1 N2 C12 C11 -6.9(5) 1_555 1_555 1_555 1_555 yes
RH1 N2 C14 C13 -160.1(2) 1_555 1_555 1_555 1_555 yes
RH1 N2 C14 C19 78.1(3) 1_555 1_555 1_555 1_555 yes
CL1 RH1 N1 C1 -109.6(2) 1_555 1_555 1_555 1_555 yes
CL1 RH1 N1 C3 71.0(3) 1_555 1_555 1_555 1_555 yes
CL1 RH1 N2 C12 -88.2(3) 1_555 1_555 1_555 1_555 yes
CL1 RH1 N2 C14 85.5(2) 1_555 1_555 1_555 1_555 yes
CL2 RH1 N1 C1 67.3(2) 1_555 1_555 1_555 1_555 yes
CL2 RH1 N1 C3 -112.1(3) 1_555 1_555 1_555 1_555 yes
CL2 RH1 N2 C12 94.9(3) 1_555 1_555 1_555 1_555 yes
CL2 RH1 N2 C14 -91.4(2) 1_555 1_555 1_555 1_555 yes
O1 C2 C1 N1 -9.3(3) 1_555 1_555 1_555 1_555 yes
O1 C2 C1 C15 114.6(3) 1_555 1_555 1_555 1_555 yes
O1 C3 N1 C1 -1.1(4) 1_555 1_555 1_555 1_555 yes
O1 C3 C4 C5 -134.8(3) 1_555 1_555 1_555 1_555 yes
O2 C12 N2 C14 -4.0(4) 1_555 1_555 1_555 1_555 yes
O2 C12 C11 C9 168.3(3) 1_555 1_555 1_555 1_555 yes
O2 C13 C14 N2 -19.5(3) 1_555 1_555 1_555 1_555 yes
O2 C13 C14 C19 99.6(3) 1_555 1_555 1_555 1_555 yes
N1 RH1 N2 C12 -123(2) 1_555 1_555 1_555 1_555 yes
N1 RH1 N2 C14 50(2) 1_555 1_555 1_555 1_555 yes
N1 C1 C15 C16 56.5(4) 1_555 1_555 1_555 1_555 yes
N1 C3 O1 C2 -5.4(4) 1_555 1_555 1_555 1_555 yes
N1 C3 C4 C5 43.3(5) 1_555 1_555 1_555 1_555 yes
N2 RH1 N1 C1 -74(2) 1_555 1_555 1_555 1_555 yes
N2 RH1 N1 C3 106(2) 1_555 1_555 1_555 1_555 yes
N2 C12 O2 C13 -9.6(4) 1_555 1_555 1_555 1_555 yes
N2 C12 C11 C9 -14.3(5) 1_555 1_555 1_555 1_555 yes
N2 C14 C19 C20 -172.0(3) 1_555 1_555 1_555 1_555 yes
C1 N1 C3 C4 -179.2(3) 1_555 1_555 1_555 1_555 yes
C1 C2 O1 C3 9.1(3) 1_555 1_555 1_555 1_555 yes
C2 O1 C3 C4 172.8(3) 1_555 1_555 1_555 1_555 yes
C2 C1 N1 C3 6.6(3) 1_555 1_555 1_555 1_555 yes
C2 C1 C15 C16 -60.6(4) 1_555 1_555 1_555 1_555 yes
C3 N1 C1 C15 -117.9(3) 1_555 1_555 1_555 1_555 yes
C3 C4 C5 C6 74.0(4) 1_555 1_555 1_555 1_555 yes
C3 C4 C5 C10 -100.8(4) 1_555 1_555 1_555 1_555 yes
C4 C5 C6 C7 -171.5(3) 1_555 1_555 1_555 1_555 yes
C4 C5 C6 C17 6.0(5) 1_555 1_555 1_555 1_555 yes
C4 C5 C10 C9 168.3(3) 1_555 1_555 1_555 1_555 yes
C5 C6 C7 C8 2.4(5) 1_555 1_555 1_555 1_555 yes
C5 C10 C9 C8 4.2(5) 1_555 1_555 1_555 1_555 yes
C5 C10 C9 C11 -172.1(3) 1_555 1_555 1_555 1_555 yes
C6 C5 C10 C9 -6.6(5) 1_555 1_555 1_555 1_555 yes
C6 C7 C8 C9 -4.8(5) 1_555 1_555 1_555 1_555 yes
C6 C7 C8 C18 174.0(3) 1_555 1_555 1_555 1_555 yes
C7 C6 C5 C10 3.3(5) 1_555 1_555 1_555 1_555 yes
C7 C8 C9 C10 1.4(5) 1_555 1_555 1_555 1_555 yes
C7 C8 C9 C11 177.5(3) 1_555 1_555 1_555 1_555 yes
C8 C7 C6 C17 -175.1(3) 1_555 1_555 1_555 1_555 yes
C8 C9 C11 C12 -101.0(4) 1_555 1_555 1_555 1_555 yes
C10 C5 C6 C17 -179.2(3) 1_555 1_555 1_555 1_555 yes
C10 C9 C8 C18 -177.3(3) 1_555 1_555 1_555 1_555 yes
C10 C9 C11 C12 75.1(4) 1_555 1_555 1_555 1_555 yes
C11 C9 C8 C18 -1.2(5) 1_555 1_555 1_555 1_555 yes
C11 C12 O2 C13 168.1(3) 1_555 1_555 1_555 1_555 yes
C11 C12 N2 C14 178.7(3) 1_555 1_555 1_555 1_555 yes
C12 O2 C13 C14 18.1(3) 1_555 1_555 1_555 1_555 yes
C12 N2 C14 C13 14.9(3) 1_555 1_555 1_555 1_555 yes
C12 N2 C14 C19 -106.9(3) 1_555 1_555 1_555 1_555 yes
C13 C14 C19 C20 74.1(4) 1_555 1_555 1_555 1_555 yes
